data_7715298
loop_
_publ_author_name
'Sanderson, Hugh J.'
'Kociok-K&#xf6;hn, Gabriele'
'McMullin, Claire L.'
'Hintermair, Ulrich'

_publ_section_title
;
 Twinned <i>versus</i> linked organometallics - bimetallic "half-baguette"
 pentalenide complexes of Rh(I).
;
_journal_issue 13
_journal_name_full 'Dalton transactions (Cambridge, England : 2003)'
_journal_page_first 5881
_journal_page_last 5899
_journal_paper_doi 10.1039/d3dt04325h
_journal_volume 53
_journal_year 2024
_chemical_formula_moiety '2(C32 H22), 2(C13 H36 O P4 Rh), 3(C4 H8 O)'
_chemical_formula_sum 'C102 H140 O5 P8 Rh2'
_chemical_formula_weight 1899.71
_space_group_crystal_system triclinic
_space_group_IT_number 2
_space_group_name_Hall '-P 1'
_space_group_name_H-M_alt 'P -1'
_atom_sites_solution_hydrogens geom
_atom_sites_solution_primary dual
_audit_creation_method SHELXL-2018/3
_audit_update_record
;
2023-11-20 deposited with the CCDC.	2024-02-19 downloaded from the CCDC.
;
_cell_angle_alpha 76.340(2)
_cell_angle_beta 69.8125(19)
_cell_angle_gamma 63.790(2)
_cell_formula_units_Z 1
_cell_length_a 12.6981(2)
_cell_length_b 13.2480(3)
_cell_length_c 17.4462(4)
_cell_measurement_reflns_used 22963
_cell_measurement_temperature 150(2)
_cell_measurement_theta_max 29.9580
_cell_measurement_theta_min 3.9570
_cell_volume 2459.11(10)
_computing_cell_refinement 'CrysAlisPro 1.171.42.49 (Rigaku OD, 2022)'
_computing_data_collection 'CrysAlisPro 1.171.42.49 (Rigaku OD, 2022)'
_computing_data_reduction 'CrysAlisPro 1.171.42.49 (Rigaku OD, 2022)'
_computing_molecular_graphics 'ORTEP3 for Windows - Farrugia, L. J. J. Appl. Crystallogr. 1997, 30, 565'
_computing_publication_material
;
 'WinGX publication routines, Farrugia, 
 L. J., J. Appl. Crystallogr., 1999, 32, 837-838
;
_computing_structure_refinement
;
 SHELXL-2018/3 (Sheldrick, 2018)
 Sheldrick GM (2008) Acta Crystallogr A64:112--122 and 
 C. B. H\"ubschle, G. M. Sheldrick and B. Dittrich
 ShelXle: a Qt graphical user interface for SHELXL
 J. Appl. Cryst., 44, (2011) 1281-1284.
;
_computing_structure_solution 'SHELXT 2014/5 (Sheldrick, 2014)'
_diffrn_ambient_environment N~2~
_diffrn_ambient_temperature 150.00(10)
_diffrn_detector 'CCD plate'
_diffrn_detector_area_resol_mean 8.1150
_diffrn_detector_type EosS2
_diffrn_measured_fraction_theta_full 0.998
_diffrn_measured_fraction_theta_max 0.875
_diffrn_measurement_device 'four-circle diffractometer'
_diffrn_measurement_device_type 'SuperNova, Dual, Cu at home/near, EosS2'
_diffrn_measurement_method '\w scans'
_diffrn_radiation_monochromator mirror
_diffrn_radiation_probe x-ray
_diffrn_radiation_type 'Mo K\a'
_diffrn_radiation_wavelength 0.71073
_diffrn_reflns_av_R_equivalents 0.0292
_diffrn_reflns_av_unetI/netI 0.0334
_diffrn_reflns_Laue_measured_fraction_full 0.998
_diffrn_reflns_Laue_measured_fraction_max 0.875
_diffrn_reflns_limit_h_max 17
_diffrn_reflns_limit_h_min -17
_diffrn_reflns_limit_k_max 18
_diffrn_reflns_limit_k_min -18
_diffrn_reflns_limit_l_max 23
_diffrn_reflns_limit_l_min -23
_diffrn_reflns_number 44004
_diffrn_reflns_point_group_measured_fraction_full 0.998
_diffrn_reflns_point_group_measured_fraction_max 0.875
_diffrn_reflns_theta_full 25.242
_diffrn_reflns_theta_max 30.550
_diffrn_reflns_theta_min 3.374
_diffrn_source 'micro-focus sealed X-ray tube'
_diffrn_source_type 'SuperNova (Mo) X-ray Source'
_exptl_absorpt_coefficient_mu 0.516
_exptl_absorpt_correction_T_max 1.00000
_exptl_absorpt_correction_T_min 0.97819
_exptl_absorpt_correction_type multi-scan
_exptl_absorpt_process_details
;
CrysAlisPro 1.171.42.49 (Rigaku Oxford Diffraction, 2022)
Empirical absorption correction using spherical harmonics,
implemented in SCALE3 ABSPACK scaling algorithm.
;
_exptl_crystal_colour 'dark red'
_exptl_crystal_density_diffrn 1.283
_exptl_crystal_description tabloid
_exptl_crystal_F_000 1002
_exptl_crystal_size_max 0.320
_exptl_crystal_size_mid 0.200
_exptl_crystal_size_min 0.120
_refine_diff_density_max 0.850
_refine_diff_density_min -0.456
_refine_diff_density_rms 0.059
_refine_ls_extinction_method none
_refine_ls_goodness_of_fit_ref 1.039
_refine_ls_hydrogen_treatment constr
_refine_ls_matrix_type full
_refine_ls_number_parameters 608
_refine_ls_number_reflns 13180
_refine_ls_number_restraints 15
_refine_ls_restrained_S_all 1.044
_refine_ls_R_factor_all 0.0346
_refine_ls_R_factor_gt 0.0291
_refine_ls_shift/su_max 0.003
_refine_ls_shift/su_mean 0.000
_refine_ls_structure_factor_coef Fsqd
_refine_ls_weighting_details 'w=1/[\s^2^(Fo^2^)+(0.0284P)^2^+0.9831P] where P=(Fo^2^+2Fc^2^)/3'
_refine_ls_weighting_scheme calc
_refine_ls_wR_factor_gt 0.0673
_refine_ls_wR_factor_ref 0.0699
_reflns_Friedel_coverage 0.000
_reflns_number_gt 11799
_reflns_number_total 13180
_reflns_threshold_expression 'I > 2\s(I)'
_cod_data_source_file d3dt04325h2.cif
_cod_data_source_block s22uh24
_cod_depositor_comments 'Adding full bibliography for 7715294--7715303.cif.'
_cod_database_code 7715298
_shelx_shelxl_version_number 2018/3
_shelx_space_group_comment
;
The symmetry employed for this shelxl refinement is uniquely defined
by the following loop, which should always be used as a source of
symmetry information in preference to the above space-group names.
They are only intended as comments.
;
_shelx_estimated_absorpt_t_min 0.852
_shelx_estimated_absorpt_t_max 0.941
_oxdiff_exptl_absorpt_empirical_full_min 0.754
_oxdiff_exptl_absorpt_empirical_full_max 1.281
_oxdiff_exptl_absorpt_empirical_details
;
Empirical correction (ABSPACK) includes:
- Absorption correction using spherical harmonics
- Frame scaling
;

loop_
_space_group_symop_operation_xyz
'x, y, z'
'-x, -y, -z'

loop_
_atom_site_label
_atom_site_type_symbol
_atom_site_fract_x
_atom_site_fract_y
_atom_site_fract_z
_atom_site_U_iso_or_equiv
_atom_site_adp_type
_atom_site_occupancy
_atom_site_site_symmetry_order
_atom_site_calc_flag
_atom_site_refinement_flags_posn
_atom_site_refinement_flags_adp
_atom_site_refinement_flags_occupancy
_atom_site_disorder_assembly
_atom_site_disorder_group
Rh Rh 0.65107(2) 0.66636(2) 0.83637(2) 0.01554(4) Uani 1 1 d . . . . .
P1 P 0.81229(4) 0.48984(3) 0.83418(3) 0.02192(8) Uani 1 1 d . . . . .
P2 P 0.77145(4) 0.75613(3) 0.73454(2) 0.02051(8) Uani 1 1 d . . . . .
P3 P 0.48903(4) 0.83646(3) 0.87286(3) 0.02118(8) Uani 1 1 d . . . . .
P4 P 0.55467(4) 0.62362(3) 0.75994(3) 0.02178(8) Uani 1 1 d . . . . .
C1 C 0.76427(18) 0.37844(15) 0.89616(13) 0.0368(4) Uani 1 1 d . . . . .
H1A H 0.712988 0.366185 0.871290 0.055 Uiso 1 1 calc R U . . .
H1B H 0.717567 0.400685 0.951666 0.055 Uiso 1 1 calc R U . . .
H1C H 0.836380 0.308416 0.898927 0.055 Uiso 1 1 calc R U . . .
C2 C 0.91253(17) 0.42115(15) 0.74116(12) 0.0363(4) Uani 1 1 d . . . . .
H2A H 0.867630 0.395521 0.719633 0.055 Uiso 1 1 calc R U . . .
H2B H 0.983035 0.356046 0.753978 0.055 Uiso 1 1 calc R U . . .
H2C H 0.940756 0.474992 0.699918 0.055 Uiso 1 1 calc R U . . .
C3 C 0.91874(15) 0.48629(15) 0.88379(11) 0.0299(4) Uani 1 1 d . . . . .
H3A H 0.982663 0.409891 0.885318 0.045 Uiso 1 1 calc R U . . .
H3B H 0.874912 0.507084 0.939921 0.045 Uiso 1 1 calc R U . . .
H3C H 0.955985 0.539973 0.852861 0.045 Uiso 1 1 calc R U . . .
C4 C 0.79521(18) 0.85973(17) 0.77164(12) 0.0377(4) Uani 1 1 d . . . . .
H4A H 0.845153 0.892992 0.726153 0.057 Uiso 1 1 calc R U . . .
H4B H 0.837188 0.822592 0.814691 0.057 Uiso 1 1 calc R U . . .
H4C H 0.716084 0.919389 0.794053 0.057 Uiso 1 1 calc R U . . .
C5 C 0.92823(15) 0.67486(16) 0.67996(11) 0.0315(4) Uani 1 1 d . . . . .
H5A H 0.928703 0.626586 0.644958 0.047 Uiso 1 1 calc R U . . .
H5B H 0.974005 0.627631 0.719631 0.047 Uiso 1 1 calc R U . . .
H5C H 0.966397 0.726610 0.645886 0.047 Uiso 1 1 calc R U . . .
C6 C 0.71727(18) 0.83588(17) 0.64552(11) 0.0380(4) Uani 1 1 d . . . . .
H6A H 0.771694 0.873324 0.611026 0.057 Uiso 1 1 calc R U . . .
H6B H 0.634385 0.892917 0.663862 0.057 Uiso 1 1 calc R U . . .
H6C H 0.716616 0.784295 0.613792 0.057 Uiso 1 1 calc R U . . .
C7 C 0.50492(17) 0.90259(15) 0.94629(11) 0.0328(4) Uani 1 1 d . . . . .
H7A H 0.579120 0.917948 0.922940 0.049 Uiso 1 1 calc R U . . .
H7B H 0.510489 0.851685 0.996949 0.049 Uiso 1 1 calc R U . . .
H7C H 0.433707 0.973723 0.958508 0.049 Uiso 1 1 calc R U . . .
C8 C 0.44440(16) 0.95767(14) 0.79847(12) 0.0333(4) Uani 1 1 d . . . . .
H8A H 0.430128 0.935051 0.754603 0.050 Uiso 1 1 calc R U . . .
H8B H 0.509690 0.985805 0.775015 0.050 Uiso 1 1 calc R U . . .
H8C H 0.369332 1.017507 0.825680 0.050 Uiso 1 1 calc R U . . .
C9 C 0.34675(15) 0.81960(16) 0.92810(11) 0.0324(4) Uani 1 1 d . . . . .
H9A H 0.283687 0.892046 0.947096 0.049 Uiso 1 1 calc R U . . .
H9B H 0.358728 0.763029 0.975427 0.049 Uiso 1 1 calc R U . . .
H9C H 0.321037 0.794634 0.891581 0.049 Uiso 1 1 calc R U . . .
C10 C 0.45580(19) 0.55074(19) 0.82027(14) 0.0433(5) Uani 1 1 d . . . . .
H10A H 0.421718 0.534782 0.784177 0.065 Uiso 1 1 calc R U . . .
H10B H 0.389209 0.598541 0.861735 0.065 Uiso 1 1 calc R U . . .
H10C H 0.503088 0.479558 0.847487 0.065 Uiso 1 1 calc R U . . .
C11 C 0.45231(16) 0.73846(16) 0.70494(12) 0.0337(4) Uani 1 1 d . . . . .
H11A H 0.497913 0.779614 0.663389 0.051 Uiso 1 1 calc R U . . .
H11B H 0.385435 0.790305 0.743824 0.051 Uiso 1 1 calc R U . . .
H11C H 0.418777 0.706966 0.678145 0.051 Uiso 1 1 calc R U . . .
C12 C 0.65098(17) 0.53019(17) 0.67926(12) 0.0373(4) Uani 1 1 d . . . . .
H12A H 0.600358 0.526978 0.649089 0.056 Uiso 1 1 calc R U . . .
H12B H 0.693059 0.454189 0.703710 0.056 Uiso 1 1 calc R U . . .
H12C H 0.711426 0.559044 0.641512 0.056 Uiso 1 1 calc R U . . .
C13 C 0.62341(15) 0.63335(13) 0.94937(10) 0.0248(3) Uani 1 1 d . . . . .
O1 O 0.60491(14) 0.61393(12) 1.01939(8) 0.0441(3) Uani 1 1 d . . . . .
C21 C 0.01474(15) 0.66260(14) 0.46385(10) 0.0270(3) Uani 1 1 d . . . . .
H21 H 0.022885 0.732976 0.446098 0.032 Uiso 1 1 calc R U . . .
C22 C 0.09888(14) 0.56511(14) 0.49673(10) 0.0256(3) Uani 1 1 d . . . . .
C23 C 0.19768(15) 0.56931(15) 0.51915(10) 0.0284(4) Uani 1 1 d . . . . .
C24 C 0.25224(17) 0.64467(17) 0.47459(13) 0.0375(4) Uani 1 1 d . . . . .
H24 H 0.226584 0.690963 0.428413 0.045 Uiso 1 1 calc R U . . .
C25 C 0.34263(19) 0.6533(2) 0.49620(15) 0.0488(6) Uani 1 1 d . . . . .
H25 H 0.377621 0.705826 0.465313 0.059 Uiso 1 1 calc R U . . .
C26 C 0.38232(19) 0.5860(2) 0.56248(15) 0.0529(6) Uani 1 1 d . . . . .
H26 H 0.445452 0.591043 0.576770 0.063 Uiso 1 1 calc R U . . .
C27 C 0.32967(17) 0.5113(2) 0.60780(13) 0.0468(6) Uani 1 1 d . . . . .
H27 H 0.356573 0.465141 0.653614 0.056 Uiso 1 1 calc R U . . .
C28 C 0.23764(16) 0.50287(17) 0.58718(11) 0.0353(4) Uani 1 1 d . . . . .
H28 H 0.201520 0.451711 0.619403 0.042 Uiso 1 1 calc R U . . .
C29 C 0.05619(14) 0.47672(14) 0.51088(10) 0.0248(3) Uani 1 1 d . . . . .
C30 C 0.08314(14) 0.35895(14) 0.53901(9) 0.0255(3) Uani 1 1 d . . . . .
C31 C 0.19257(15) 0.26808(15) 0.55807(10) 0.0286(4) Uani 1 1 d . . . . .
C32 C 0.30823(16) 0.27185(16) 0.52428(11) 0.0329(4) Uani 1 1 d . . . . .
H32 H 0.315576 0.338172 0.491799 0.039 Uiso 1 1 calc R U . . .
C33 C 0.41253(18) 0.18047(18) 0.53730(12) 0.0427(5) Uani 1 1 d . . . . .
H33 H 0.490047 0.185000 0.513848 0.051 Uiso 1 1 calc R U . . .
C34 C 0.4040(2) 0.08343(19) 0.58403(13) 0.0503(6) Uani 1 1 d . . . . .
H34 H 0.475503 0.020843 0.592421 0.060 Uiso 1 1 calc R U . . .
C35 C 0.2909(2) 0.07752(18) 0.61870(13) 0.0481(5) Uani 1 1 d . . . . .
H35 H 0.284649 0.010701 0.650957 0.058 Uiso 1 1 calc R U . . .
C36 C 0.18666(18) 0.16887(16) 0.60648(11) 0.0370(4) Uani 1 1 d . . . . .
H36 H 0.109394 0.164158 0.631474 0.044 Uiso 1 1 calc R U . . .
C41 C 0.09368(14) 0.01224(14) 0.87039(10) 0.0249(3) Uani 1 1 d . . . . .
H41 H 0.131366 0.019745 0.813111 0.030 Uiso 1 1 calc R U . . .
C42 C 0.07530(14) 0.08384(13) 0.92646(10) 0.0233(3) Uani 1 1 d . . . . .
C43 C 0.13673(14) 0.16141(13) 0.90537(11) 0.0250(3) Uani 1 1 d . . . . .
C44 C 0.17105(15) 0.20776(14) 0.82406(11) 0.0310(4) Uani 1 1 d . . . . .
H44 H 0.148779 0.192450 0.782697 0.037 Uiso 1 1 calc R U . . .
C45 C 0.23640(17) 0.27503(15) 0.80302(14) 0.0407(5) Uani 1 1 d . . . . .
H45 H 0.259444 0.304292 0.747460 0.049 Uiso 1 1 calc R U . . .
C46 C 0.26865(17) 0.30023(16) 0.86196(15) 0.0444(5) Uani 1 1 d . . . . .
H46 H 0.312452 0.347571 0.847358 0.053 Uiso 1 1 calc R U . . .
C47 C 0.23657(16) 0.25594(16) 0.94204(14) 0.0389(4) Uani 1 1 d . . . . .
H47 H 0.258425 0.272969 0.982858 0.047 Uiso 1 1 calc R U . . .
C48 C 0.17260(15) 0.18661(15) 0.96387(12) 0.0302(4) Uani 1 1 d . . . . .
H48 H 0.152729 0.155679 1.019295 0.036 Uiso 1 1 calc R U . . .
C49 C 0.00810(14) 0.04795(13) 1.00464(10) 0.0231(3) Uani 1 1 d . . . . .
C50 C -0.04854(14) 0.07163(14) 1.08898(10) 0.0236(3) Uani 1 1 d . . . . .
C51 C -0.07799(13) 0.17157(14) 1.12728(10) 0.0235(3) Uani 1 1 d . . . . .
C52 C -0.09148(14) 0.27619(14) 1.08157(11) 0.0270(3) Uani 1 1 d . . . . .
H52 H -0.078001 0.282163 1.023929 0.032 Uiso 1 1 calc R U . . .
C53 C -0.12421(15) 0.37182(15) 1.11865(11) 0.0303(4) Uani 1 1 d . . . . .
H53 H -0.131293 0.441781 1.086120 0.036 Uiso 1 1 calc R U . . .
C54 C -0.14645(15) 0.36561(16) 1.20247(11) 0.0316(4) Uani 1 1 d . . . . .
H54 H -0.169142 0.431075 1.227776 0.038 Uiso 1 1 calc R U . . .
C55 C -0.13548(15) 0.26345(16) 1.24929(11) 0.0319(4) Uani 1 1 d . . . . .
H55 H -0.151710 0.259082 1.307100 0.038 Uiso 1 1 calc R U . . .
C56 C -0.10094(15) 0.16711(15) 1.21266(11) 0.0281(3) Uani 1 1 d . . . . .
H56 H -0.092690 0.097273 1.245638 0.034 Uiso 1 1 calc R U . . .
O2 O 0.7699(2) 0.2368(2) 0.72745(14) 0.0546(9) Uani 0.696(5) 1 d D . P A 1
C61 C 0.6648(5) 0.2136(6) 0.7430(4) 0.0536(13) Uani 0.696(5) 1 d D . P A 1
H61A H 0.682087 0.154847 0.709135 0.064 Uiso 0.696(5) 1 calc R U P A 1
H61B H 0.595648 0.282781 0.730934 0.064 Uiso 0.696(5) 1 calc R U P A 1
C62 C 0.6364(5) 0.1723(5) 0.8334(3) 0.0571(16) Uani 0.696(5) 1 d D . P A 1
H62A H 0.592880 0.121502 0.845982 0.069 Uiso 0.696(5) 1 calc R U P A 1
H62B H 0.586881 0.236112 0.867805 0.069 Uiso 0.696(5) 1 calc R U P A 1
C63 C 0.7655(7) 0.1078(9) 0.8459(5) 0.059(3) Uani 0.696(5) 1 d D . P A 1
H63A H 0.770612 0.131462 0.893785 0.071 Uiso 0.696(5) 1 calc R U P A 1
H63B H 0.787841 0.025112 0.854019 0.071 Uiso 0.696(5) 1 calc R U P A 1
C64 C 0.8471(6) 0.1407(6) 0.7670(4) 0.0502(14) Uani 0.696(5) 1 d D . P A 1
H64A H 0.907256 0.158879 0.778883 0.060 Uiso 0.696(5) 1 calc R U P A 1
H64B H 0.891976 0.077831 0.731555 0.060 Uiso 0.696(5) 1 calc R U P A 1
O2A O 0.6607(5) 0.2018(7) 0.8689(4) 0.076(3) Uani 0.304(5) 1 d D . P A 2
C61A C 0.6038(14) 0.1920(17) 0.8146(10) 0.070(5) Uani 0.304(5) 1 d D . P A 2
H61C H 0.528078 0.260138 0.813032 0.083 Uiso 0.304(5) 1 calc R U P A 2
H61D H 0.582747 0.125002 0.833327 0.083 Uiso 0.304(5) 1 calc R U P A 2
C62A C 0.6921(18) 0.180(2) 0.7331(12) 0.143(11) Uani 0.304(5) 1 d D . P A 2
H62C H 0.672991 0.253371 0.698110 0.172 Uiso 0.304(5) 1 calc R U P A 2
H62D H 0.693127 0.122840 0.705265 0.172 Uiso 0.304(5) 1 calc R U P A 2
C63A C 0.8114(14) 0.1440(16) 0.7515(11) 0.074(6) Uani 0.304(5) 1 d D . P A 2
H63C H 0.842548 0.204791 0.732876 0.089 Uiso 0.304(5) 1 calc R U P A 2
H63D H 0.873394 0.075378 0.724660 0.089 Uiso 0.304(5) 1 calc R U P A 2
C64A C 0.7808(14) 0.1197(18) 0.8444(11) 0.052(5) Uani 0.304(5) 1 d D . P A 2
H64C H 0.783355 0.042064 0.862025 0.062 Uiso 0.304(5) 1 calc R U P A 2
H64D H 0.837075 0.129897 0.866539 0.062 Uiso 0.304(5) 1 calc R U P A 2
O3 O -0.0393(7) 1.0625(5) 0.4479(3) 0.0963(19) Uani 0.5 1 d D . P B -1
C71 C -0.0983(11) 1.0396(8) 0.5377(7) 0.102(4) Uani 0.5 1 d D . P B -1
H71A H -0.156147 1.111053 0.562376 0.122 Uiso 0.5 1 calc R U P B -1
H71B H -0.142639 0.990803 0.545601 0.122 Uiso 0.5 1 calc R U P B -1
C72 C 0.0053(18) 0.9815(17) 0.5742(9) 0.243(14) Uani 0.5 1 d D . P B -1
H72A H 0.013478 0.903921 0.598739 0.291 Uiso 0.5 1 calc R U P B -1
H72B H 0.000059 1.024832 0.615451 0.291 Uiso 0.5 1 calc R U P B -1
C73 C 0.1077(11) 0.9821(8) 0.4953(6) 0.109(4) Uani 0.5 1 d D . P B -1
H73A H 0.147655 1.026958 0.503028 0.131 Uiso 0.5 1 calc R U P B -1
H73B H 0.169153 0.903349 0.491014 0.131 Uiso 0.5 1 calc R U P B -1
C74 C 0.0821(7) 1.0222(8) 0.4197(4) 0.073(2) Uani 0.5 1 d D . P B -1
H74A H 0.112023 1.082207 0.390331 0.088 Uiso 0.5 1 calc R U P B -1
H74B H 0.114759 0.960893 0.384131 0.088 Uiso 0.5 1 calc R U P B -1

loop_
_atom_site_aniso_label
_atom_site_aniso_U_11
_atom_site_aniso_U_22
_atom_site_aniso_U_33
_atom_site_aniso_U_23
_atom_site_aniso_U_13
_atom_site_aniso_U_12
Rh 0.01454(6) 0.01501(6) 0.01607(6) -0.00302(4) -0.00458(4) -0.00398(4)
P1 0.02076(19) 0.01661(18) 0.0261(2) -0.00389(15) -0.00877(16) -0.00285(15)
P2 0.01895(18) 0.02193(19) 0.02008(19) -0.00402(15) -0.00283(15) -0.00853(15)
P3 0.01795(18) 0.01929(18) 0.02156(19) -0.00507(15) -0.00529(15) -0.00184(15)
P4 0.02042(19) 0.0250(2) 0.0232(2) -0.00503(16) -0.00715(16) -0.00970(16)
C1 0.0414(10) 0.0214(8) 0.0482(12) 0.0013(8) -0.0167(9) -0.0119(8)
C2 0.0326(9) 0.0285(9) 0.0383(10) -0.0158(8) -0.0083(8) 0.0013(7)
C3 0.0253(8) 0.0273(8) 0.0351(9) -0.0039(7) -0.0155(7) -0.0029(7)
C4 0.0378(10) 0.0403(10) 0.0413(11) -0.0164(9) 0.0030(8) -0.0253(9)
C5 0.0230(8) 0.0388(10) 0.0273(9) -0.0085(7) 0.0017(7) -0.0113(7)
C6 0.0356(10) 0.0447(11) 0.0280(9) 0.0090(8) -0.0097(8) -0.0165(9)
C7 0.0363(9) 0.0277(9) 0.0322(9) -0.0134(7) -0.0081(8) -0.0067(7)
C8 0.0295(9) 0.0236(8) 0.0351(10) -0.0012(7) -0.0109(8) 0.0004(7)
C9 0.0185(8) 0.0382(10) 0.0322(9) -0.0067(8) -0.0021(7) -0.0060(7)
C10 0.0405(11) 0.0503(12) 0.0515(13) 0.0005(10) -0.0125(10) -0.0317(10)
C11 0.0323(9) 0.0373(10) 0.0365(10) -0.0066(8) -0.0201(8) -0.0087(8)
C12 0.0363(10) 0.0409(10) 0.0389(10) -0.0191(9) -0.0166(8) -0.0067(8)
C13 0.0281(8) 0.0201(7) 0.0222(8) -0.0020(6) -0.0069(7) -0.0063(6)
O1 0.0640(9) 0.0393(8) 0.0205(6) 0.0019(5) -0.0091(6) -0.0174(7)
C21 0.0278(8) 0.0275(8) 0.0207(8) -0.0047(6) -0.0057(7) -0.0062(7)
C22 0.0203(7) 0.0326(9) 0.0177(7) -0.0079(6) -0.0038(6) -0.0036(6)
C23 0.0217(8) 0.0344(9) 0.0245(8) -0.0144(7) -0.0037(6) -0.0033(7)
C24 0.0320(9) 0.0412(11) 0.0402(11) -0.0151(9) -0.0091(8) -0.0103(8)
C25 0.0363(11) 0.0562(13) 0.0629(15) -0.0279(12) -0.0087(10) -0.0189(10)
C26 0.0298(10) 0.0762(16) 0.0612(15) -0.0441(13) -0.0125(10) -0.0100(11)
C27 0.0282(10) 0.0722(15) 0.0349(11) -0.0285(10) -0.0129(8) -0.0009(10)
C28 0.0249(9) 0.0480(11) 0.0249(9) -0.0159(8) -0.0048(7) -0.0027(8)
C29 0.0194(7) 0.0296(8) 0.0181(7) -0.0050(6) -0.0052(6) -0.0020(6)
C30 0.0230(8) 0.0301(8) 0.0155(7) -0.0052(6) -0.0058(6) -0.0017(6)
C31 0.0287(8) 0.0303(9) 0.0191(8) -0.0066(6) -0.0100(7) -0.0003(7)
C32 0.0278(9) 0.0378(10) 0.0238(8) -0.0074(7) -0.0100(7) -0.0005(7)
C33 0.0274(9) 0.0538(13) 0.0317(10) -0.0091(9) -0.0127(8) 0.0031(9)
C34 0.0422(12) 0.0465(12) 0.0361(11) -0.0055(9) -0.0208(9) 0.0133(9)
C35 0.0539(13) 0.0369(11) 0.0356(11) 0.0016(9) -0.0208(10) 0.0014(9)
C36 0.0379(10) 0.0358(10) 0.0271(9) -0.0023(8) -0.0118(8) -0.0039(8)
C41 0.0204(7) 0.0279(8) 0.0231(8) -0.0057(6) -0.0067(6) -0.0045(6)
C42 0.0175(7) 0.0219(7) 0.0270(8) -0.0049(6) -0.0083(6) -0.0020(6)
C43 0.0168(7) 0.0191(7) 0.0315(9) -0.0062(6) -0.0053(6) 0.0003(6)
C44 0.0251(8) 0.0215(8) 0.0353(10) -0.0035(7) -0.0068(7) -0.0005(6)
C45 0.0293(9) 0.0247(9) 0.0495(12) 0.0043(8) -0.0031(9) -0.0042(7)
C46 0.0280(9) 0.0284(9) 0.0715(15) -0.0028(10) -0.0098(10) -0.0106(8)
C47 0.0280(9) 0.0332(10) 0.0592(13) -0.0088(9) -0.0155(9) -0.0105(8)
C48 0.0212(8) 0.0284(9) 0.0381(10) -0.0064(7) -0.0085(7) -0.0055(7)
C49 0.0183(7) 0.0230(8) 0.0261(8) -0.0072(6) -0.0074(6) -0.0032(6)
C50 0.0179(7) 0.0260(8) 0.0256(8) -0.0079(6) -0.0075(6) -0.0037(6)
C51 0.0147(7) 0.0289(8) 0.0263(8) -0.0105(6) -0.0054(6) -0.0045(6)
C52 0.0209(8) 0.0315(9) 0.0267(8) -0.0103(7) -0.0063(6) -0.0053(6)
C53 0.0259(8) 0.0289(9) 0.0361(10) -0.0098(7) -0.0088(7) -0.0073(7)
C54 0.0240(8) 0.0355(9) 0.0381(10) -0.0197(8) -0.0056(7) -0.0085(7)
C55 0.0253(8) 0.0455(11) 0.0271(9) -0.0156(8) -0.0057(7) -0.0113(8)
C56 0.0239(8) 0.0332(9) 0.0276(8) -0.0076(7) -0.0078(7) -0.0091(7)
O2 0.0585(16) 0.0532(17) 0.0512(15) 0.0125(11) -0.0185(12) -0.0276(12)
C61 0.049(2) 0.065(3) 0.049(3) 0.003(2) -0.0139(19) -0.0277(19)
C62 0.075(4) 0.069(3) 0.039(3) -0.025(2) 0.009(3) -0.046(3)
C63 0.106(7) 0.039(3) 0.043(3) -0.003(2) -0.026(3) -0.035(4)
C64 0.053(3) 0.039(2) 0.054(2) -0.0089(17) -0.018(2) -0.009(2)
O2A 0.049(4) 0.097(6) 0.065(5) -0.019(4) -0.008(3) -0.015(4)
C61A 0.067(7) 0.095(9) 0.068(9) -0.015(7) -0.037(6) -0.033(6)
C62A 0.26(3) 0.123(19) 0.096(16) 0.072(13) -0.111(18) -0.12(2)
C63A 0.062(10) 0.060(9) 0.093(14) -0.032(9) 0.023(8) -0.039(9)
C64A 0.035(5) 0.041(8) 0.082(11) -0.009(6) -0.019(5) -0.012(5)
O3 0.150(5) 0.089(4) 0.047(3) 0.000(3) -0.016(3) -0.058(4)
C71 0.130(8) 0.052(5) 0.094(9) 0.003(5) 0.002(6) -0.039(5)
C72 0.43(4) 0.182(19) 0.099(11) -0.072(11) 0.016(18) -0.14(2)
C73 0.159(9) 0.090(6) 0.089(7) -0.039(5) 0.030(6) -0.093(6)
C74 0.100(5) 0.093(5) 0.037(3) -0.006(3) 0.016(3) -0.073(5)

loop_
_atom_type_symbol
_atom_type_description
_atom_type_scat_dispersion_real
_atom_type_scat_dispersion_imag
_atom_type_scat_source
C C 0.0033 0.0016 'International Tables Vol C Tables 4.2.6.8 and 6.1.1.4'
H H 0.0000 0.0000 'International Tables Vol C Tables 4.2.6.8 and 6.1.1.4'
O O 0.0106 0.0060 'International Tables Vol C Tables 4.2.6.8 and 6.1.1.4'
P P 0.1023 0.0942 'International Tables Vol C Tables 4.2.6.8 and 6.1.1.4'
Rh Rh -1.1178 0.9187 'International Tables Vol C Tables 4.2.6.8 and 6.1.1.4'

loop_
_geom_angle_atom_site_label_1
_geom_angle_atom_site_label_2
_geom_angle_atom_site_label_3
_geom_angle
_geom_angle_site_symmetry_1
_geom_angle_site_symmetry_3
_geom_angle_publ_flag
C13 Rh P3 82.72(5) . . ?
C13 Rh P1 83.25(5) . . ?
P3 Rh P1 165.641(15) . . ?
C13 Rh P2 133.67(5) . . ?
P3 Rh P2 93.377(15) . . ?
P1 Rh P2 94.069(15) . . ?
C13 Rh P4 123.15(5) . . ?
P3 Rh P4 94.418(15) . . ?
P1 Rh P4 95.814(15) . . ?
P2 Rh P4 103.165(15) . . ?
C1 P1 C3 101.84(9) . . ?
C1 P1 C2 100.82(9) . . ?
C3 P1 C2 103.16(9) . . ?
C1 P1 Rh 112.87(6) . . ?
C3 P1 Rh 111.05(6) . . ?
C2 P1 Rh 124.39(6) . . ?
C5 P2 C4 99.69(9) . . ?
C5 P2 C6 97.90(9) . . ?
C4 P2 C6 102.11(10) . . ?
C5 P2 Rh 121.13(6) . . ?
C4 P2 Rh 114.47(6) . . ?
C6 P2 Rh 118.10(6) . . ?
C9 P3 C8 103.25(9) . . ?
C9 P3 C7 101.24(9) . . ?
C8 P3 C7 99.92(9) . . ?
C9 P3 Rh 112.75(6) . . ?
C8 P3 Rh 122.73(6) . . ?
C7 P3 Rh 114.11(6) . . ?
C10 P4 C12 100.29(10) . . ?
C10 P4 C11 100.33(9) . . ?
C12 P4 C11 100.19(9) . . ?
C10 P4 Rh 114.73(7) . . ?
C12 P4 Rh 118.26(6) . . ?
C11 P4 Rh 119.71(6) . . ?
P1 C1 H1A 109.5 . . ?
P1 C1 H1B 109.5 . . ?
H1A C1 H1B 109.5 . . ?
P1 C1 H1C 109.5 . . ?
H1A C1 H1C 109.5 . . ?
H1B C1 H1C 109.5 . . ?
P1 C2 H2A 109.5 . . ?
P1 C2 H2B 109.5 . . ?
H2A C2 H2B 109.5 . . ?
P1 C2 H2C 109.5 . . ?
H2A C2 H2C 109.5 . . ?
H2B C2 H2C 109.5 . . ?
P1 C3 H3A 109.5 . . ?
P1 C3 H3B 109.5 . . ?
H3A C3 H3B 109.5 . . ?
P1 C3 H3C 109.5 . . ?
H3A C3 H3C 109.5 . . ?
H3B C3 H3C 109.5 . . ?
P2 C4 H4A 109.5 . . ?
P2 C4 H4B 109.5 . . ?
H4A C4 H4B 109.5 . . ?
P2 C4 H4C 109.5 . . ?
H4A C4 H4C 109.5 . . ?
H4B C4 H4C 109.5 . . ?
P2 C5 H5A 109.5 . . ?
P2 C5 H5B 109.5 . . ?
H5A C5 H5B 109.5 . . ?
P2 C5 H5C 109.5 . . ?
H5A C5 H5C 109.5 . . ?
H5B C5 H5C 109.5 . . ?
P2 C6 H6A 109.5 . . ?
P2 C6 H6B 109.5 . . ?
H6A C6 H6B 109.5 . . ?
P2 C6 H6C 109.5 . . ?
H6A C6 H6C 109.5 . . ?
H6B C6 H6C 109.5 . . ?
P3 C7 H7A 109.5 . . ?
P3 C7 H7B 109.5 . . ?
H7A C7 H7B 109.5 . . ?
P3 C7 H7C 109.5 . . ?
H7A C7 H7C 109.5 . . ?
H7B C7 H7C 109.5 . . ?
P3 C8 H8A 109.5 . . ?
P3 C8 H8B 109.5 . . ?
H8A C8 H8B 109.5 . . ?
P3 C8 H8C 109.5 . . ?
H8A C8 H8C 109.5 . . ?
H8B C8 H8C 109.5 . . ?
P3 C9 H9A 109.5 . . ?
P3 C9 H9B 109.5 . . ?
H9A C9 H9B 109.5 . . ?
P3 C9 H9C 109.5 . . ?
H9A C9 H9C 109.5 . . ?
H9B C9 H9C 109.5 . . ?
P4 C10 H10A 109.5 . . ?
P4 C10 H10B 109.5 . . ?
H10A C10 H10B 109.5 . . ?
P4 C10 H10C 109.5 . . ?
H10A C10 H10C 109.5 . . ?
H10B C10 H10C 109.5 . . ?
P4 C11 H11A 109.5 . . ?
P4 C11 H11B 109.5 . . ?
H11A C11 H11B 109.5 . . ?
P4 C11 H11C 109.5 . . ?
H11A C11 H11C 109.5 . . ?
H11B C11 H11C 109.5 . . ?
P4 C12 H12A 109.5 . . ?
P4 C12 H12B 109.5 . . ?
H12A C12 H12B 109.5 . . ?
P4 C12 H12C 109.5 . . ?
H12A C12 H12C 109.5 . . ?
H12B C12 H12C 109.5 . . ?
O1 C13 Rh 179.18(17) . . ?
C30 C21 C22 110.62(16) 2_566 . ?
C30 C21 H21 124.7 2_566 . ?
C22 C21 H21 124.7 . . ?
C21 C22 C29 106.68(14) . . ?
C21 C22 C23 121.67(16) . . ?
C29 C22 C23 131.18(15) . . ?
C24 C23 C28 117.53(17) . . ?
C24 C23 C22 120.23(16) . . ?
C28 C23 C22 122.18(17) . . ?
C25 C24 C23 121.5(2) . . ?
C25 C24 H24 119.3 . . ?
C23 C24 H24 119.3 . . ?
C26 C25 C24 120.3(2) . . ?
C26 C25 H25 119.9 . . ?
C24 C25 H25 119.9 . . ?
C27 C26 C25 119.50(19) . . ?
C27 C26 H26 120.2 . . ?
C25 C26 H26 120.2 . . ?
C26 C27 C28 120.7(2) . . ?
C26 C27 H27 119.7 . . ?
C28 C27 H27 119.7 . . ?
C27 C28 C23 120.5(2) . . ?
C27 C28 H28 119.7 . . ?
C23 C28 H28 119.7 . . ?
C29 C29 C22 108.12(18) 2_566 . ?
C29 C29 C30 107.96(19) 2_566 . ?
C22 C29 C30 143.92(15) . . ?
C21 C30 C29 106.51(14) 2_566 . ?
C21 C30 C31 121.82(16) 2_566 . ?
C29 C30 C31 131.24(16) . . ?
C32 C31 C36 117.03(16) . . ?
C32 C31 C30 122.19(16) . . ?
C36 C31 C30 120.61(17) . . ?
C33 C32 C31 121.31(19) . . ?
C33 C32 H32 119.3 . . ?
C31 C32 H32 119.3 . . ?
C34 C33 C32 120.3(2) . . ?
C34 C33 H33 119.8 . . ?
C32 C33 H33 119.8 . . ?
C33 C34 C35 119.69(18) . . ?
C33 C34 H34 120.2 . . ?
C35 C34 H34 120.2 . . ?
C34 C35 C36 120.1(2) . . ?
C34 C35 H35 119.9 . . ?
C36 C35 H35 119.9 . . ?
C35 C36 C31 121.5(2) . . ?
C35 C36 H36 119.2 . . ?
C31 C36 H36 119.2 . . ?
C50 C41 C42 110.67(15) 2_557 . ?
C50 C41 H41 124.7 2_557 . ?
C42 C41 H41 124.7 . . ?
C41 C42 C49 106.36(14) . . ?
C41 C42 C43 122.28(15) . . ?
C49 C42 C43 130.41(15) . . ?
C48 C43 C44 116.75(16) . . ?
C48 C43 C42 121.75(16) . . ?
C44 C43 C42 121.33(16) . . ?
C45 C44 C43 121.45(18) . . ?
C45 C44 H44 119.3 . . ?
C43 C44 H44 119.3 . . ?
C44 C45 C46 120.68(19) . . ?
C44 C45 H45 119.7 . . ?
C46 C45 H45 119.7 . . ?
C47 C46 C45 119.22(19) . . ?
C47 C46 H46 120.4 . . ?
C45 C46 H46 120.4 . . ?
C46 C47 C48 120.7(2) . . ?
C46 C47 H47 119.6 . . ?
C48 C47 H47 119.6 . . ?
C47 C48 C43 121.16(18) . . ?
C47 C48 H48 119.4 . . ?
C43 C48 H48 119.4 . . ?
C49 C49 C42 108.23(17) 2_557 . ?
C49 C49 C50 107.93(18) 2_557 . ?
C42 C49 C50 143.84(15) . . ?
C41 C50 C49 106.66(14) 2_557 . ?
C41 C50 C51 122.68(15) 2_557 . ?
C49 C50 C51 129.79(15) . . ?
C52 C51 C56 117.36(15) . . ?
C52 C51 C50 121.54(15) . . ?
C56 C51 C50 121.00(16) . . ?
C53 C52 C51 121.37(16) . . ?
C53 C52 H52 119.3 . . ?
C51 C52 H52 119.3 . . ?
C54 C53 C52 120.33(17) . . ?
C54 C53 H53 119.8 . . ?
C52 C53 H53 119.8 . . ?
C53 C54 C55 119.47(16) . . ?
C53 C54 H54 120.3 . . ?
C55 C54 H54 120.3 . . ?
C54 C55 C56 120.62(17) . . ?
C54 C55 H55 119.7 . . ?
C56 C55 H55 119.7 . . ?
C55 C56 C51 120.84(17) . . ?
C55 C56 H56 119.6 . . ?
C51 C56 H56 119.6 . . ?
C64 O2 C61 103.5(4) . . ?
O2 C61 C62 104.5(5) . . ?
O2 C61 H61A 110.8 . . ?
C62 C61 H61A 110.8 . . ?
O2 C61 H61B 110.8 . . ?
C62 C61 H61B 110.8 . . ?
H61A C61 H61B 108.9 . . ?
C61 C62 C63 101.8(5) . . ?
C61 C62 H62A 111.4 . . ?
C63 C62 H62A 111.4 . . ?
C61 C62 H62B 111.4 . . ?
C63 C62 H62B 111.4 . . ?
H62A C62 H62B 109.3 . . ?
C64 C63 C62 103.6(6) . . ?
C64 C63 H63A 111.0 . . ?
C62 C63 H63A 111.0 . . ?
C64 C63 H63B 111.0 . . ?
C62 C63 H63B 111.0 . . ?
H63A C63 H63B 109.0 . . ?
O2 C64 C63 106.7(6) . . ?
O2 C64 H64A 110.4 . . ?
C63 C64 H64A 110.4 . . ?
O2 C64 H64B 110.4 . . ?
C63 C64 H64B 110.4 . . ?
H64A C64 H64B 108.6 . . ?
C64A O2A C61A 102.4(11) . . ?
O2A C61A C62A 106.9(14) . . ?
O2A C61A H61C 110.3 . . ?
C62A C61A H61C 110.3 . . ?
O2A C61A H61D 110.3 . . ?
C62A C61A H61D 110.3 . . ?
H61C C61A H61D 108.6 . . ?
C61A C62A C63A 103.2(14) . . ?
C61A C62A H62C 111.1 . . ?
C63A C62A H62C 111.1 . . ?
C61A C62A H62D 111.1 . . ?
C63A C62A H62D 111.1 . . ?
H62C C62A H62D 109.1 . . ?
C62A C63A C64A 104.0(14) . . ?
C62A C63A H63C 111.0 . . ?
C64A C63A H63C 111.0 . . ?
C62A C63A H63D 111.0 . . ?
C64A C63A H63D 111.0 . . ?
H63C C63A H63D 109.0 . . ?
O2A C64A C63A 101.8(13) . . ?
O2A C64A H64C 111.4 . . ?
C63A C64A H64C 111.4 . . ?
O2A C64A H64D 111.4 . . ?
C63A C64A H64D 111.4 . . ?
H64C C64A H64D 109.3 . . ?
C74 O3 C71 119.6(7) . . ?
C72 C71 O3 104.0(9) . . ?
C72 C71 H71A 110.9 . . ?
O3 C71 H71A 110.9 . . ?
C72 C71 H71B 110.9 . . ?
O3 C71 H71B 110.9 . . ?
H71A C71 H71B 109.0 . . ?
C71 C72 C73 97.7(11) . . ?
C71 C72 H72A 112.2 . . ?
C73 C72 H72A 112.2 . . ?
C71 C72 H72B 112.2 . . ?
C73 C72 H72B 112.2 . . ?
H72A C72 H72B 109.8 . . ?
C74 C73 C72 120.6(11) . . ?
C74 C73 H73A 107.2 . . ?
C72 C73 H73A 107.2 . . ?
C74 C73 H73B 107.2 . . ?
C72 C73 H73B 107.2 . . ?
H73A C73 H73B 106.8 . . ?
O3 C74 C73 97.5(7) . . ?
O3 C74 H74A 112.3 . . ?
C73 C74 H74A 112.3 . . ?
O3 C74 H74B 112.3 . . ?
C73 C74 H74B 112.3 . . ?
H74A C74 H74B 109.9 . . ?

loop_
_geom_bond_atom_site_label_1
_geom_bond_atom_site_label_2
_geom_bond_distance
_geom_bond_site_symmetry_2
_geom_bond_publ_flag
Rh C13 1.8578(16) . ?
Rh P3 2.3227(4) . ?
Rh P1 2.3283(4) . ?
Rh P2 2.3750(4) . ?
Rh P4 2.3859(4) . ?
P1 C1 1.8180(19) . ?
P1 C3 1.8195(17) . ?
P1 C2 1.8249(18) . ?
P2 C5 1.8198(17) . ?
P2 C4 1.8205(18) . ?
P2 C6 1.8226(18) . ?
P3 C9 1.8154(17) . ?
P3 C8 1.8176(18) . ?
P3 C7 1.8203(17) . ?
P4 C10 1.8153(19) . ?
P4 C12 1.8183(18) . ?
P4 C11 1.8301(18) . ?
C1 H1A 0.9800 . ?
C1 H1B 0.9800 . ?
C1 H1C 0.9800 . ?
C2 H2A 0.9800 . ?
C2 H2B 0.9800 . ?
C2 H2C 0.9800 . ?
C3 H3A 0.9800 . ?
C3 H3B 0.9800 . ?
C3 H3C 0.9800 . ?
C4 H4A 0.9800 . ?
C4 H4B 0.9800 . ?
C4 H4C 0.9800 . ?
C5 H5A 0.9800 . ?
C5 H5B 0.9800 . ?
C5 H5C 0.9800 . ?
C6 H6A 0.9800 . ?
C6 H6B 0.9800 . ?
C6 H6C 0.9800 . ?
C7 H7A 0.9800 . ?
C7 H7B 0.9800 . ?
C7 H7C 0.9800 . ?
C8 H8A 0.9800 . ?
C8 H8B 0.9800 . ?
C8 H8C 0.9800 . ?
C9 H9A 0.9800 . ?
C9 H9B 0.9800 . ?
C9 H9C 0.9800 . ?
C10 H10A 0.9800 . ?
C10 H10B 0.9800 . ?
C10 H10C 0.9800 . ?
C11 H11A 0.9800 . ?
C11 H11B 0.9800 . ?
C11 H11C 0.9800 . ?
C12 H12A 0.9800 . ?
C12 H12B 0.9800 . ?
C12 H12C 0.9800 . ?
C13 O1 1.149(2) . ?
C21 C30 1.411(2) 2_566 ?
C21 C22 1.412(2) . ?
C21 H21 0.9500 . ?
C22 C29 1.435(2) . ?
C22 C23 1.463(2) . ?
C23 C24 1.398(3) . ?
C23 C28 1.403(3) . ?
C24 C25 1.381(3) . ?
C24 H24 0.9500 . ?
C25 C26 1.380(3) . ?
C25 H25 0.9500 . ?
C26 C27 1.379(4) . ?
C26 H26 0.9500 . ?
C27 C28 1.390(3) . ?
C27 H27 0.9500 . ?
C28 H28 0.9500 . ?
C29 C29 1.431(3) 2_566 ?
C29 C30 1.440(2) . ?
C30 C31 1.464(2) . ?
C31 C32 1.400(3) . ?
C31 C36 1.402(3) . ?
C32 C33 1.390(2) . ?
C32 H32 0.9500 . ?
C33 C34 1.377(3) . ?
C33 H33 0.9500 . ?
C34 C35 1.383(3) . ?
C34 H34 0.9500 . ?
C35 C36 1.386(3) . ?
C35 H35 0.9500 . ?
C36 H36 0.9500 . ?
C41 C50 1.406(2) 2_557 ?
C41 C42 1.413(2) . ?
C41 H41 0.9500 . ?
C42 C49 1.436(2) . ?
C42 C43 1.460(2) . ?
C43 C48 1.406(2) . ?
C43 C44 1.406(2) . ?
C44 C45 1.381(3) . ?
C44 H44 0.9500 . ?
C45 C46 1.382(3) . ?
C45 H45 0.9500 . ?
C46 C47 1.376(3) . ?
C46 H46 0.9500 . ?
C47 C48 1.389(3) . ?
C47 H47 0.9500 . ?
C48 H48 0.9500 . ?
C49 C49 1.426(3) 2_557 ?
C49 C50 1.438(2) . ?
C50 C51 1.465(2) . ?
C51 C52 1.396(2) . ?
C51 C56 1.408(2) . ?
C52 C53 1.390(2) . ?
C52 H52 0.9500 . ?
C53 C54 1.380(3) . ?
C53 H53 0.9500 . ?
C54 C55 1.381(3) . ?
C54 H54 0.9500 . ?
C55 C56 1.388(2) . ?
C55 H55 0.9500 . ?
C56 H56 0.9500 . ?
O2 C64 1.417(7) . ?
O2 C61 1.422(6) . ?
C61 C62 1.515(8) . ?
C61 H61A 0.9900 . ?
C61 H61B 0.9900 . ?
C62 C63 1.544(9) . ?
C62 H62A 0.9900 . ?
C62 H62B 0.9900 . ?
C63 C64 1.514(9) . ?
C63 H63A 0.9900 . ?
C63 H63B 0.9900 . ?
C64 H64A 0.9900 . ?
C64 H64B 0.9900 . ?
O2A C64A 1.413(14) . ?
O2A C61A 1.430(11) . ?
C61A C62A 1.468(17) . ?
C61A H61C 0.9900 . ?
C61A H61D 0.9900 . ?
C62A C63A 1.500(17) . ?
C62A H62C 0.9900 . ?
C62A H62D 0.9900 . ?
C63A C64A 1.519(17) . ?
C63A H63C 0.9900 . ?
C63A H63D 0.9900 . ?
C64A H64C 0.9900 . ?
C64A H64D 0.9900 . ?
O3 C74 1.333(10) . ?
O3 C71 1.509(11) . ?
C71 C72 1.477(16) . ?
C71 H71A 0.9900 . ?
C71 H71B 0.9900 . ?
C72 C73 1.534(14) . ?
C72 H72A 0.9900 . ?
C72 H72B 0.9900 . ?
C73 C74 1.393(12) . ?
C73 H73A 0.9900 . ?
C73 H73B 0.9900 . ?
C74 H74A 0.9900 . ?
C74 H74B 0.9900 . ?

loop_
_geom_torsion_atom_site_label_1
_geom_torsion_atom_site_label_2
_geom_torsion_atom_site_label_3
_geom_torsion_atom_site_label_4
_geom_torsion
_geom_torsion_site_symmetry_1
_geom_torsion_site_symmetry_2
_geom_torsion_site_symmetry_3
_geom_torsion_site_symmetry_4
_geom_torsion_publ_flag
C30 C21 C22 C29 3.32(18) 2_566 . . . ?
C30 C21 C22 C23 -169.66(14) 2_566 . . . ?
C21 C22 C23 C24 -32.9(2) . . . . ?
C29 C22 C23 C24 156.04(17) . . . . ?
C21 C22 C23 C28 144.26(17) . . . . ?
C29 C22 C23 C28 -26.8(3) . . . . ?
C28 C23 C24 C25 0.3(3) . . . . ?
C22 C23 C24 C25 177.63(17) . . . . ?
C23 C24 C25 C26 0.7(3) . . . . ?
C24 C25 C26 C27 -1.1(3) . . . . ?
C25 C26 C27 C28 0.3(3) . . . . ?
C26 C27 C28 C23 0.8(3) . . . . ?
C24 C23 C28 C27 -1.1(2) . . . . ?
C22 C23 C28 C27 -178.33(16) . . . . ?
C21 C22 C29 C29 -2.1(2) . . . 2_566 ?
C23 C22 C29 C29 169.92(17) . . . 2_566 ?
C21 C22 C29 C30 178.2(2) . . . . ?
C23 C22 C29 C30 -9.7(3) . . . . ?
C29 C29 C30 C21 -1.8(2) 2_566 . . 2_566 ?
C22 C29 C30 C21 177.9(2) . . . 2_566 ?
C29 C29 C30 C31 170.63(17) 2_566 . . . ?
C22 C29 C30 C31 -9.7(3) . . . . ?
C21 C30 C31 C32 147.71(17) 2_566 . . . ?
C29 C30 C31 C32 -23.7(3) . . . . ?
C21 C30 C31 C36 -27.3(2) 2_566 . . . ?
C29 C30 C31 C36 161.33(17) . . . . ?
C36 C31 C32 C33 0.9(3) . . . . ?
C30 C31 C32 C33 -174.23(17) . . . . ?
C31 C32 C33 C34 0.1(3) . . . . ?
C32 C33 C34 C35 -0.6(3) . . . . ?
C33 C34 C35 C36 0.0(3) . . . . ?
C34 C35 C36 C31 1.1(3) . . . . ?
C32 C31 C36 C35 -1.5(3) . . . . ?
C30 C31 C36 C35 173.68(18) . . . . ?
C50 C41 C42 C49 -4.09(17) 2_557 . . . ?
C50 C41 C42 C43 165.82(14) 2_557 . . . ?
C41 C42 C43 C48 -146.02(16) . . . . ?
C49 C42 C43 C48 21.2(2) . . . . ?
C41 C42 C43 C44 29.1(2) . . . . ?
C49 C42 C43 C44 -163.66(15) . . . . ?
C48 C43 C44 C45 -0.2(2) . . . . ?
C42 C43 C44 C45 -175.57(15) . . . . ?
C43 C44 C45 C46 -0.9(3) . . . . ?
C44 C45 C46 C47 1.0(3) . . . . ?
C45 C46 C47 C48 0.0(3) . . . . ?
C46 C47 C48 C43 -1.2(3) . . . . ?
C44 C43 C48 C47 1.3(2) . . . . ?
C42 C43 C48 C47 176.62(15) . . . . ?
C41 C42 C49 C49 2.6(2) . . . 2_557 ?
C43 C42 C49 C49 -166.14(16) . . . 2_557 ?
C41 C42 C49 C50 -177.9(2) . . . . ?
C43 C42 C49 C50 13.3(3) . . . . ?
C49 C49 C50 C41 2.1(2) 2_557 . . 2_557 ?
C42 C49 C50 C41 -177.3(2) . . . 2_557 ?
C49 C49 C50 C51 -167.19(16) 2_557 . . . ?
C42 C49 C50 C51 13.4(3) . . . . ?
C41 C50 C51 C52 -145.68(16) 2_557 . . . ?
C49 C50 C51 C52 22.1(2) . . . . ?
C41 C50 C51 C56 30.5(2) 2_557 . . . ?
C49 C50 C51 C56 -161.69(16) . . . . ?
C56 C51 C52 C53 1.1(2) . . . . ?
C50 C51 C52 C53 177.40(15) . . . . ?
C51 C52 C53 C54 -1.2(3) . . . . ?
C52 C53 C54 C55 0.3(3) . . . . ?
C53 C54 C55 C56 0.8(3) . . . . ?
C54 C55 C56 C51 -0.9(3) . . . . ?
C52 C51 C56 C55 0.0(2) . . . . ?
C50 C51 C56 C55 -176.38(15) . . . . ?
C64 O2 C61 C62 45.8(6) . . . . ?
O2 C61 C62 C63 -34.5(7) . . . . ?
C61 C62 C63 C64 11.1(8) . . . . ?
C61 O2 C64 C63 -38.3(6) . . . . ?
C62 C63 C64 O2 15.7(8) . . . . ?
C64A O2A C61A C62A -42.2(19) . . . . ?
O2A C61A C62A C63A 19(2) . . . . ?
C61A C62A C63A C64A 9(2) . . . . ?
C61A O2A C64A C63A 46.3(17) . . . . ?
C62A C63A C64A O2A -34(2) . . . . ?
C74 O3 C71 C72 5.3(12) . . . . ?
O3 C71 C72 C73 -0.1(13) . . . . ?
C71 C72 C73 C74 -4.9(16) . . . . ?
C71 O3 C74 C73 -7.5(9) . . . . ?
C72 C73 C74 O3 7.6(13) . . . . ?
